data_7225292
loop_
_publ_author_name
'Zhou, Li na'
'Yin, Qiuxiang'
'Du, Shichao'
'Hao, Hongxun'
'Li, Yanfeng'
'Mingyan, Liu'
'Hou, Baohong'

_publ_section_title
;
 Crystal structure, thermal crystal form transformation, desolvation
 process and desolvation kinetics of two novel solvates of ciclesonide
;
_journal_name_full 'RSC Adv.'
_journal_paper_doi 10.1039/C6RA08351J
_journal_year 2016
_chemical_absolute_configuration unk
_chemical_formula_sum 'C35 H50 O7'
_chemical_formula_weight 582.75
_chemical_name_systematic 'ciclesonide cyclohexane solvate'
_space_group_IT_number 18
_symmetry_cell_setting orthorhombic
_symmetry_space_group_name_Hall 'P 2 2ab'
_symmetry_space_group_name_H-M 'P 21 21 2'
_atom_sites_solution_hydrogens geom
_atom_sites_solution_primary direct
_atom_sites_solution_secondary difmap
_audit_creation_method SHELXL-97
_audit_update_record
;
2016-01-28 deposited with the CCDC.
2016-05-18 downloaded from the CCDC.
;
_cell_angle_alpha 90.00
_cell_angle_beta 90.00
_cell_angle_gamma 90.00
_cell_formula_units_Z 4
_cell_length_a 14.955(3)
_cell_length_b 32.318(7)
_cell_length_c 6.8184(14)
_cell_measurement_reflns_used 16588
_cell_measurement_temperature 293(2)
_cell_measurement_theta_max 27.5
_cell_measurement_theta_min 3.0
_cell_volume 3295.4(12)
_computing_structure_refinement 'SHELXL-97 (Sheldrick, 1997)'
_computing_structure_solution 'SHELXS-97 (Sheldrick, 1990)'
_diffrn_ambient_temperature 293(2)
_diffrn_measured_fraction_theta_full 0.996
_diffrn_measured_fraction_theta_max 0.996
_diffrn_measurement_device_type 'rigaku r-axis rapid IP'
_diffrn_measurement_method oscillation
_diffrn_radiation_monochromator graphite
_diffrn_radiation_source 'rotating anode'
_diffrn_radiation_type MoK\a
_diffrn_radiation_wavelength 0.71073
_diffrn_reflns_av_R_equivalents 0.1030
_diffrn_reflns_av_sigmaI/netI 0.0879
_diffrn_reflns_limit_h_max 18
_diffrn_reflns_limit_h_min -18
_diffrn_reflns_limit_k_max 39
_diffrn_reflns_limit_k_min -38
_diffrn_reflns_limit_l_max 8
_diffrn_reflns_limit_l_min -7
_diffrn_reflns_number 27064
_diffrn_reflns_theta_full 25.49
_diffrn_reflns_theta_max 25.49
_diffrn_reflns_theta_min 3.00
_exptl_absorpt_coefficient_mu 0.080
_exptl_absorpt_correction_T_max 0.9881
_exptl_absorpt_correction_T_min 0.9802
_exptl_absorpt_process_details ABSCOR
_exptl_crystal_colour colorless
_exptl_crystal_density_diffrn 1.175
_exptl_crystal_density_method 'not measured'
_exptl_crystal_description block
_exptl_crystal_F_000 1264
_exptl_crystal_size_max 0.25
_exptl_crystal_size_mid 0.20
_exptl_crystal_size_min 0.15
_refine_diff_density_max 0.396
_refine_diff_density_min -0.201
_refine_diff_density_rms 0.043
_refine_ls_abs_structure_details 'Flack H D (1983), Acta Cryst. A39, 876-881'
_refine_ls_abs_structure_Flack -0.6(16)
_refine_ls_extinction_coef 0.0135(15)
_refine_ls_extinction_expression Fc^*^=kFc[1+0.001xFc^2^\l^3^/sin(2\q)]^-1/4^
_refine_ls_extinction_method SHELXL
_refine_ls_goodness_of_fit_ref 1.123
_refine_ls_hydrogen_treatment mixed
_refine_ls_matrix_type full
_refine_ls_number_parameters 350
_refine_ls_number_reflns 6110
_refine_ls_number_restraints 0
_refine_ls_restrained_S_all 1.123
_refine_ls_R_factor_all 0.1226
_refine_ls_R_factor_gt 0.0742
_refine_ls_shift/su_max 0.003
_refine_ls_shift/su_mean 0.000
_refine_ls_structure_factor_coef Fsqd
_refine_ls_weighting_details 'calc w=1/[\s^2^(Fo^2^)+(0.0650P)^2^+0.0000P] where P=(Fo^2^+2Fc^2^)/3'
_refine_ls_weighting_scheme calc
_refine_ls_wR_factor_gt 0.1484
_refine_ls_wR_factor_ref 0.1654
_reflns_number_gt 3839
_reflns_number_total 6110
_reflns_threshold_expression >2sigma(I)
_cod_data_source_file c6ra08351j2.cif
_cod_data_source_block b
_cod_original_cell_volume 3295.5(12)
_cod_original_sg_symbol_H-M P2(1)2(1)2
_cod_database_code 7225292

loop_
_symmetry_equiv_pos_as_xyz
'x, y, z'
'-x, -y, z'
'-x+1/2, y+1/2, -z'
'x+1/2, -y+1/2, -z'

loop_
_atom_site_label
_atom_site_type_symbol
_atom_site_fract_x
_atom_site_fract_y
_atom_site_fract_z
_atom_site_U_iso_or_equiv
_atom_site_adp_type
_atom_site_occupancy
_atom_site_symmetry_multiplicity
_atom_site_calc_flag
_atom_site_refinement_flags
O3 O 0.29937(16) 0.42571(6) 0.1994(3) 0.0470(6) Uani 1 1 d .
C9 C 0.4758(2) 0.30878(9) 0.3206(5) 0.0407(8) Uani 1 1 d .
H9A H 0.5166 0.3290 0.2615 0.049 Uiso 1 1 calc R
C12 C 0.3397(2) 0.34005(10) 0.1493(5) 0.0432(8) Uani 1 1 d .
H12A H 0.3708 0.3621 0.0813 0.052 Uiso 1 1 calc R
H12B H 0.2884 0.3323 0.0703 0.052 Uiso 1 1 calc R
O1 O 0.80021(18) 0.25604(9) 0.1744(4) 0.0740(8) Uani 1 1 d .
C11 C 0.4024(2) 0.30273(9) 0.1677(5) 0.0445(9) Uani 1 1 d .
H11A H 0.4320 0.2992 0.0406 0.053 Uiso 1 1 calc R
O2 O 0.35357(15) 0.26539(7) 0.2060(4) 0.0565(7) Uani 1 1 d .
H2A H 0.3342 0.2560 0.1026 0.085 Uiso 1 1 calc R
C5 C 0.6166(3) 0.28459(10) 0.4746(5) 0.0486(9) Uani 1 1 d .
O4 O 0.3219(2) 0.45833(7) 0.4843(4) 0.0680(8) Uani 1 1 d .
C13 C 0.3071(2) 0.35606(9) 0.3450(5) 0.0430(8) Uani 1 1 d .
C10 C 0.5362(2) 0.26949(10) 0.3626(5) 0.0446(8) Uani 1 1 d .
C17 C 0.2588(2) 0.39911(10) 0.3415(6) 0.0519(10) Uani 1 1 d .
C1 C 0.5648(3) 0.25013(10) 0.1701(6) 0.0513(9) Uani 1 1 d .
H1A H 0.5200 0.2403 0.0880 0.062 Uiso 1 1 calc R
C3 C 0.7220(3) 0.26056(11) 0.2284(6) 0.0556(10) Uani 1 1 d .
C14 C 0.3895(2) 0.36648(9) 0.4707(5) 0.0452(9) Uani 1 1 d .
H14A H 0.4269 0.3849 0.3913 0.054 Uiso 1 1 calc R
C7 C 0.5276(2) 0.34058(11) 0.6364(5) 0.0543(10) Uani 1 1 d .
H7A H 0.5582 0.3633 0.5722 0.065 Uiso 1 1 calc R
H7B H 0.5079 0.3503 0.7639 0.065 Uiso 1 1 calc R
C20 C 0.1589(3) 0.39729(11) 0.2998(7) 0.0614(11) Uani 1 1 d .
C4 C 0.7000(2) 0.28007(10) 0.4130(5) 0.0503(9) Uani 1 1 d .
H4A H 0.7463 0.2898 0.4916 0.060 Uiso 1 1 calc R
C16 C 0.2819(3) 0.41998(10) 0.5401(5) 0.0565(10) Uani 1 1 d .
H16A H 0.2290 0.4239 0.6228 0.068 Uiso 1 1 calc R
C22 C 0.2934(3) 0.46567(9) 0.2892(5) 0.0544(10) Uani 1 1 d .
H22A H 0.2311 0.4751 0.2891 0.065 Uiso 1 1 calc R
O6 O 0.0371(2) 0.39736(11) 0.0645(5) 0.0986(11) Uani 1 1 d .
C15 C 0.3530(3) 0.39274(11) 0.6398(5) 0.0563(10) Uani 1 1 d .
H15A H 0.3266 0.3755 0.7406 0.068 Uiso 1 1 calc R
H15B H 0.3999 0.4095 0.6980 0.068 Uiso 1 1 calc R
C8 C 0.4462(2) 0.32894(10) 0.5159(5) 0.0425(8) Uani 1 1 d .
H8A H 0.4102 0.3090 0.5901 0.051 Uiso 1 1 calc R
C6 C 0.5939(3) 0.30528(12) 0.6660(5) 0.0617(11) Uani 1 1 d .
H6A H 0.6481 0.3160 0.7253 0.074 Uiso 1 1 calc R
H6B H 0.5684 0.2850 0.7550 0.074 Uiso 1 1 calc R
O5 O 0.1041(2) 0.39376(9) 0.4303(5) 0.0858(10) Uani 1 1 d .
C2 C 0.6480(3) 0.24612(10) 0.1098(6) 0.0532(10) Uani 1 1 d .
H2B H 0.6594 0.2338 -0.0109 0.064 Uiso 1 1 calc R
C19 C 0.2437(2) 0.32501(10) 0.4490(6) 0.0587(11) Uani 1 1 d .
H19A H 0.2715 0.2983 0.4538 0.088 Uiso 1 1 calc R
H19B H 0.1885 0.3232 0.3776 0.088 Uiso 1 1 calc R
H19C H 0.2319 0.3344 0.5801 0.088 Uiso 1 1 calc R
C23 C 0.3509(3) 0.49688(10) 0.1883(6) 0.0595(10) Uani 1 1 d .
H23A H 0.4131 0.4875 0.1970 0.071 Uiso 1 1 calc R
C18 C 0.4907(3) 0.23518(11) 0.4786(6) 0.0643(11) Uani 1 1 d .
H18A H 0.5315 0.2125 0.4954 0.097 Uiso 1 1 calc R
H18B H 0.4388 0.2258 0.4087 0.097 Uiso 1 1 calc R
H18C H 0.4731 0.2456 0.6047 0.097 Uiso 1 1 calc R
C28 C 0.3270(4) 0.50026(15) -0.0227(6) 0.0992(18) Uani 1 1 d .
H28A H 0.2631 0.5050 -0.0341 0.119 Uiso 1 1 calc R
H28B H 0.3405 0.4743 -0.0873 0.119 Uiso 1 1 calc R
C21 C 0.1313(3) 0.40011(15) 0.0887(8) 0.0832(14) Uani 1 1 d .
H21A H 0.1521 0.4262 0.0349 0.100 Uiso 1 1 calc R
H21B H 0.1597 0.3780 0.0156 0.100 Uiso 1 1 calc R
O7 O 0.0519(3) 0.32965(12) 0.1135(7) 0.1241(14) Uani 1 1 d .
C24 C 0.3445(4) 0.53787(13) 0.2863(7) 0.1037(18) Uani 1 1 d .
H24A H 0.3685 0.5355 0.4181 0.124 Uiso 1 1 calc R
H24B H 0.2820 0.5455 0.2972 0.124 Uiso 1 1 calc R
C26 C 0.3650(5) 0.57575(16) -0.0241(9) 0.118(2) Uani 1 1 d .
H26A H 0.3997 0.5969 -0.0905 0.141 Uiso 1 1 calc R
H26B H 0.3025 0.5839 -0.0278 0.141 Uiso 1 1 calc R
C25 C 0.3944(5) 0.57219(14) 0.1786(9) 0.119(2) Uani 1 1 d .
H25A H 0.3843 0.5983 0.2455 0.143 Uiso 1 1 calc R
H25B H 0.4580 0.5664 0.1815 0.143 Uiso 1 1 calc R
C29 C 0.0051(4) 0.3591(3) 0.0871(9) 0.1051(19) Uani 1 1 d .
C30 C -0.0975(7) 0.3606(3) 0.0851(15) 0.184(3) Uiso 1 1 d .
H30A H -0.1007 0.3309 0.1123 0.221 Uiso 1 1 calc R
C27 C 0.3766(6) 0.53505(19) -0.1271(9) 0.154(3) Uani 1 1 d .
H27A H 0.4397 0.5283 -0.1335 0.185 Uiso 1 1 calc R
H27B H 0.3545 0.5374 -0.2604 0.185 Uiso 1 1 calc R
C32 C -0.1365(5) 0.3692(2) 0.2586(12) 0.161(3) Uiso 1 1 d .
H32A H -0.2003 0.3691 0.2432 0.242 Uiso 1 1 calc R
H32B H -0.1174 0.3960 0.3029 0.242 Uiso 1 1 calc R
H32C H -0.1196 0.3487 0.3532 0.242 Uiso 1 1 calc R
C31 C -0.1340(5) 0.3542(2) -0.1089(12) 0.163(3) Uiso 1 1 d .
H31A H -0.1981 0.3551 -0.1028 0.245 Uiso 1 1 calc R
H31B H -0.1152 0.3278 -0.1576 0.245 Uiso 1 1 calc R
H31C H -0.1130 0.3756 -0.1951 0.245 Uiso 1 1 calc R
C33 C 0.0439(5) 0.5089(3) 0.8112(11) 0.172(3) Uiso 1 1 d .
H33A H 0.0435 0.5321 0.9018 0.207 Uiso 1 1 calc R
H33B H 0.0850 0.4885 0.8633 0.207 Uiso 1 1 calc R
C35 C 0.0421(5) 0.5084(3) 0.4536(11) 0.164(3) Uiso 1 1 d .
H35A H 0.0826 0.4876 0.4023 0.197 Uiso 1 1 calc R
H35B H 0.0420 0.5312 0.3609 0.197 Uiso 1 1 calc R
C34 C 0.0788(7) 0.5232(3) 0.6299(15) 0.203(4) Uiso 1 1 d .
H34A H 0.1422 0.5168 0.6284 0.244 Uiso 1 1 calc R
H34B H 0.0735 0.5531 0.6288 0.244 Uiso 1 1 calc R

loop_
_atom_site_aniso_label
_atom_site_aniso_U_11
_atom_site_aniso_U_22
_atom_site_aniso_U_33
_atom_site_aniso_U_23
_atom_site_aniso_U_13
_atom_site_aniso_U_12
O3 0.0589(16) 0.0384(12) 0.0438(13) 0.0046(11) 0.0010(12) 0.0024(11)
C9 0.039(2) 0.0388(17) 0.044(2) 0.0036(15) -0.0020(17) -0.0027(14)
C12 0.045(2) 0.0439(18) 0.040(2) 0.0017(15) -0.0115(17) -0.0022(16)
O1 0.0495(17) 0.0915(19) 0.081(2) -0.0032(16) 0.0131(16) 0.0095(15)
C11 0.047(2) 0.0415(18) 0.044(2) 0.0008(16) -0.0035(18) 0.0019(16)
O2 0.0483(15) 0.0453(13) 0.0758(17) -0.0023(13) -0.0112(13) -0.0068(11)
C5 0.053(2) 0.055(2) 0.037(2) 0.0096(17) -0.0059(19) 0.0081(18)
O4 0.111(2) 0.0483(14) 0.0451(16) 0.0017(12) -0.0073(16) -0.0017(15)
C13 0.039(2) 0.0411(17) 0.049(2) 0.0100(16) -0.0017(18) 0.0000(16)
C10 0.043(2) 0.0476(19) 0.044(2) 0.0055(16) -0.0006(18) 0.0026(16)
C17 0.053(2) 0.0444(19) 0.058(2) 0.0093(19) 0.009(2) 0.0052(17)
C1 0.054(2) 0.0465(19) 0.054(2) -0.0056(18) -0.0110(19) 0.0035(17)
C3 0.048(3) 0.055(2) 0.063(3) 0.012(2) 0.000(2) 0.0092(19)
C14 0.060(2) 0.0363(17) 0.040(2) 0.0057(15) 0.0029(19) -0.0022(17)
C7 0.060(3) 0.065(2) 0.038(2) -0.0017(18) -0.0042(19) 0.001(2)
C20 0.049(3) 0.045(2) 0.090(3) 0.006(2) 0.003(3) 0.0116(18)
C4 0.037(2) 0.062(2) 0.052(2) -0.0018(18) -0.0098(19) 0.0014(18)
C16 0.070(3) 0.050(2) 0.050(2) 0.0044(18) 0.008(2) 0.012(2)
C22 0.067(3) 0.0411(19) 0.055(2) -0.0031(18) 0.006(2) 0.0115(19)
O6 0.057(2) 0.098(2) 0.142(3) 0.011(2) -0.030(2) 0.0104(19)
C15 0.068(3) 0.058(2) 0.043(2) 0.0009(18) 0.006(2) 0.0090(19)
C8 0.045(2) 0.0497(19) 0.0326(19) 0.0037(16) 0.0056(16) -0.0016(16)
C6 0.051(2) 0.084(3) 0.050(2) 0.002(2) -0.009(2) 0.007(2)
O5 0.0587(19) 0.087(2) 0.111(3) -0.0002(19) 0.028(2) 0.0134(16)
C2 0.050(2) 0.060(2) 0.049(2) -0.0039(18) 0.0039(19) 0.0171(19)
C19 0.052(2) 0.051(2) 0.073(3) 0.0208(19) 0.006(2) 0.0002(18)
C23 0.067(3) 0.045(2) 0.067(3) 0.006(2) -0.001(2) 0.0000(18)
C18 0.060(2) 0.056(2) 0.077(3) 0.021(2) -0.002(2) 0.0035(19)
C28 0.167(5) 0.075(3) 0.055(3) 0.009(2) 0.010(3) -0.039(3)
C21 0.062(3) 0.091(3) 0.096(4) 0.027(3) -0.015(3) -0.005(2)
O7 0.141(4) 0.096(3) 0.135(3) -0.020(3) 0.012(3) -0.008(3)
C24 0.176(6) 0.056(3) 0.080(3) 0.003(2) 0.005(4) -0.015(3)
C26 0.161(6) 0.073(3) 0.119(5) 0.037(3) 0.011(4) -0.022(4)
C25 0.167(6) 0.061(3) 0.131(5) 0.000(3) 0.004(5) -0.043(3)
C29 0.056(4) 0.148(6) 0.111(5) -0.021(5) -0.007(3) -0.017(4)
C27 0.259(9) 0.111(5) 0.091(4) 0.010(4) 0.037(5) -0.073(5)

loop_
_atom_type_symbol
_atom_type_description
_atom_type_scat_dispersion_real
_atom_type_scat_dispersion_imag
_atom_type_scat_source
C C 0.0033 0.0016 'International Tables Vol C Tables 4.2.6.8 and 6.1.1.4'
H H 0.0000 0.0000 'International Tables Vol C Tables 4.2.6.8 and 6.1.1.4'
O O 0.0106 0.0060 'International Tables Vol C Tables 4.2.6.8 and 6.1.1.4'

loop_
_geom_angle_atom_site_label_1
_geom_angle_atom_site_label_2
_geom_angle_atom_site_label_3
_geom_angle
_geom_angle_site_symmetry_1
_geom_angle_site_symmetry_3
C22 O3 C17 103.1(2) . .
C11 C9 C8 115.8(3) . .
C11 C9 C10 115.5(2) . .
C8 C9 C10 110.2(3) . .
C11 C9 H9A 104.6 . .
C8 C9 H9A 104.6 . .
C10 C9 H9A 104.6 . .
C13 C12 C11 113.2(3) . .
C13 C12 H12A 108.9 . .
C11 C12 H12A 108.9 . .
C13 C12 H12B 108.9 . .
C11 C12 H12B 108.9 . .
H12A C12 H12B 107.8 . .
O2 C11 C9 110.5(3) . .
O2 C11 C12 111.5(3) . .
C9 C11 C12 113.3(3) . .
O2 C11 H11A 107.1 . .
C9 C11 H11A 107.1 . .
C12 C11 H11A 107.1 . .
C11 O2 H2A 109.5 . .
C4 C5 C6 122.4(3) . .
C4 C5 C10 123.8(3) . .
C6 C5 C10 113.8(3) . .
C22 O4 C16 105.6(3) . .
C12 C13 C14 108.0(3) . .
C12 C13 C19 112.3(3) . .
C14 C13 C19 112.1(3) . .
C12 C13 C17 116.0(3) . .
C14 C13 C17 100.6(2) . .
C19 C13 C17 107.4(3) . .
C1 C10 C5 110.3(3) . .
C1 C10 C18 106.0(3) . .
C5 C10 C18 109.2(3) . .
C1 C10 C9 109.6(3) . .
C5 C10 C9 106.7(3) . .
C18 C10 C9 115.0(3) . .
O3 C17 C20 108.3(3) . .
O3 C17 C16 103.6(3) . .
C20 C17 C16 113.5(3) . .
O3 C17 C13 110.3(3) . .
C20 C17 C13 114.9(3) . .
C16 C17 C13 105.6(3) . .
C2 C1 C10 125.4(3) . .
C2 C1 H1A 117.3 . .
C10 C1 H1A 117.3 . .
O1 C3 C2 121.3(4) . .
O1 C3 C4 121.7(4) . .
C2 C3 C4 117.0(3) . .
C8 C14 C13 112.8(2) . .
C8 C14 C15 119.4(3) . .
C13 C14 C15 104.8(3) . .
C8 C14 H14A 106.4 . .
C13 C14 H14A 106.4 . .
C15 C14 H14A 106.4 . .
C6 C7 C8 114.1(3) . .
C6 C7 H7A 108.7 . .
C8 C7 H7A 108.7 . .
C6 C7 H7B 108.7 . .
C8 C7 H7B 108.7 . .
H7A C7 H7B 107.6 . .
O5 C20 C21 121.5(4) . .
O5 C20 C17 121.9(4) . .
C21 C20 C17 116.5(4) . .
C5 C4 C3 122.5(3) . .
C5 C4 H4A 118.7 . .
C3 C4 H4A 118.7 . .
O4 C16 C15 108.9(3) . .
O4 C16 C17 103.8(3) . .
C15 C16 C17 106.9(3) . .
O4 C16 H16A 112.2 . .
C15 C16 H16A 112.2 . .
C17 C16 H16A 112.2 . .
O4 C22 O3 103.4(3) . .
O4 C22 C23 111.9(3) . .
O3 C22 C23 112.1(3) . .
O4 C22 H22A 109.8 . .
O3 C22 H22A 109.8 . .
C23 C22 H22A 109.8 . .
C29 O6 C21 113.6(4) . .
C16 C15 C14 103.3(3) . .
C16 C15 H15A 111.1 . .
C14 C15 H15A 111.1 . .
C16 C15 H15B 111.1 . .
C14 C15 H15B 111.1 . .
H15A C15 H15B 109.1 . .
C14 C8 C7 111.2(3) . .
C14 C8 C9 108.8(3) . .
C7 C8 C9 109.9(3) . .
C14 C8 H8A 108.9 . .
C7 C8 H8A 108.9 . .
C9 C8 H8A 108.9 . .
C5 C6 C7 111.4(3) . .
C5 C6 H6A 109.4 . .
C7 C6 H6A 109.4 . .
C5 C6 H6B 109.4 . .
C7 C6 H6B 109.4 . .
H6A C6 H6B 108.0 . .
C1 C2 C3 121.0(4) . .
C1 C2 H2B 119.5 . .
C3 C2 H2B 119.5 . .
C13 C19 H19A 109.5 . .
C13 C19 H19B 109.5 . .
H19A C19 H19B 109.5 . .
C13 C19 H19C 109.5 . .
H19A C19 H19C 109.5 . .
H19B C19 H19C 109.5 . .
C24 C23 C28 110.7(4) . .
C24 C23 C22 111.0(3) . .
C28 C23 C22 110.9(4) . .
C24 C23 H23A 108.0 . .
C28 C23 H23A 108.0 . .
C22 C23 H23A 108.0 . .
C10 C18 H18A 109.5 . .
C10 C18 H18B 109.5 . .
H18A C18 H18B 109.5 . .
C10 C18 H18C 109.5 . .
H18A C18 H18C 109.5 . .
H18B C18 H18C 109.5 . .
C23 C28 C27 112.9(4) . .
C23 C28 H28A 109.0 . .
C27 C28 H28A 109.0 . .
C23 C28 H28B 109.0 . .
C27 C28 H28B 109.0 . .
H28A C28 H28B 107.8 . .
O6 C21 C20 112.3(4) . .
O6 C21 H21A 109.1 . .
C20 C21 H21A 109.1 . .
O6 C21 H21B 109.1 . .
C20 C21 H21B 109.1 . .
H21A C21 H21B 107.9 . .
C23 C24 C25 113.6(4) . .
C23 C24 H24A 108.8 . .
C25 C24 H24A 108.8 . .
C23 C24 H24B 108.8 . .
C25 C24 H24B 108.8 . .
H24A C24 H24B 107.7 . .
C25 C26 C27 109.9(5) . .
C25 C26 H26A 109.7 . .
C27 C26 H26A 109.7 . .
C25 C26 H26B 109.7 . .
C27 C26 H26B 109.7 . .
H26A C26 H26B 108.2 . .
C26 C25 C24 111.5(5) . .
C26 C25 H25A 109.3 . .
C24 C25 H25A 109.3 . .
C26 C25 H25B 109.3 . .
C24 C25 H25B 109.3 . .
H25A C25 H25B 108.0 . .
O7 C29 O6 123.1(5) . .
O7 C29 C30 127.7(7) . .
O6 C29 C30 109.1(7) . .
C32 C30 C31 132.0(9) . .
C32 C30 C29 115.5(8) . .
C31 C30 C29 112.4(8) . .
C32 C30 H30A 90.9 . .
C31 C30 H30A 90.9 . .
C29 C30 H30A 90.9 . .
C26 C27 C28 111.8(5) . .
C26 C27 H27A 109.3 . .
C28 C27 H27A 109.3 . .
C26 C27 H27B 109.3 . .
C28 C27 H27B 109.3 . .
H27A C27 H27B 107.9 . .
C30 C32 H32A 109.5 . .
C30 C32 H32B 109.5 . .
H32A C32 H32B 109.5 . .
C30 C32 H32C 109.5 . .
H32A C32 H32C 109.5 . .
H32B C32 H32C 109.5 . .
C30 C31 H31A 109.5 . .
C30 C31 H31B 109.5 . .
H31A C31 H31B 109.5 . .
C30 C31 H31C 109.5 . .
H31A C31 H31C 109.5 . .
H31B C31 H31C 109.5 . .
C34 C33 C33 117.9(6) . 2_565
C34 C33 H33A 107.8 . .
C33 C33 H33A 107.8 2_565 .
C34 C33 H33B 107.8 . .
C33 C33 H33B 107.8 2_565 .
H33A C33 H33B 107.2 . .
C34 C35 C35 119.6(5) . 2_565
C34 C35 H35A 107.4 . .
C35 C35 H35A 107.4 2_565 .
C34 C35 H35B 107.4 . .
C35 C35 H35B 107.4 2_565 .
H35A C35 H35B 107.0 . .
C33 C34 C35 119.4(8) . .
C33 C34 H34A 107.5 . .
C35 C34 H34A 107.5 . .
C33 C34 H34B 107.5 . .
C35 C34 H34B 107.5 . .
H34A C34 H34B 107.0 . .

loop_
_geom_bond_atom_site_label_1
_geom_bond_atom_site_label_2
_geom_bond_distance
_geom_bond_site_symmetry_2
O3 C22 1.432(4) .
O3 C17 1.431(4) .
C9 C11 1.527(5) .
C9 C8 1.547(4) .
C9 C10 1.584(4) .
C9 H9A 0.9800 .
C12 C13 1.512(5) .
C12 C11 1.533(4) .
C12 H12A 0.9700 .
C12 H12B 0.9700 .
O1 C3 1.235(4) .
C11 O2 1.434(4) .
C11 H11A 0.9800 .
O2 H2A 0.8200 .
C5 C4 1.325(5) .
C5 C6 1.505(5) .
C5 C10 1.506(5) .
O4 C22 1.417(4) .
O4 C16 1.428(4) .
C13 C14 1.539(5) .
C13 C19 1.552(5) .
C13 C17 1.568(4) .
C10 C1 1.515(5) .
C10 C18 1.523(5) .
C17 C20 1.522(5) .
C17 C16 1.552(5) .
C1 C2 1.316(5) .
C1 H1A 0.9300 .
C3 C2 1.448(5) .
C3 C4 1.446(5) .
C14 C8 1.511(4) .
C14 C15 1.532(5) .
C14 H14A 0.9800 .
C7 C6 1.525(5) .
C7 C8 1.517(5) .
C7 H7A 0.9700 .
C7 H7B 0.9700 .
C20 O5 1.215(5) .
C20 C21 1.500(6) .
C4 H4A 0.9300 .
C16 C15 1.539(5) .
C16 H16A 0.9800 .
C22 C23 1.493(5) .
C22 H22A 0.9800 .
O6 C29 1.334(7) .
O6 C21 1.422(5) .
C15 H15A 0.9700 .
C15 H15B 0.9700 .
C8 H8A 0.9800 .
C6 H6A 0.9700 .
C6 H6B 0.9700 .
C2 H2B 0.9300 .
C19 H19A 0.9600 .
C19 H19B 0.9600 .
C19 H19C 0.9600 .
C23 C24 1.487(6) .
C23 C28 1.486(5) .
C23 H23A 0.9800 .
C18 H18A 0.9600 .
C18 H18B 0.9600 .
C18 H18C 0.9600 .
C28 C27 1.524(7) .
C28 H28A 0.9700 .
C28 H28B 0.9700 .
C21 H21A 0.9700 .
C21 H21B 0.9700 .
O7 C29 1.195(7) .
C24 C25 1.525(7) .
C24 H24A 0.9700 .
C24 H24B 0.9700 .
C26 C25 1.455(7) .
C26 C27 1.501(8) .
C26 H26A 0.9700 .
C26 H26B 0.9700 .
C25 H25A 0.9700 .
C25 H25B 0.9700 .
C29 C30 1.536(10) .
C30 C32 1.348(10) .
C30 C31 1.446(10) .
C30 H30A 0.9800 .
C27 H27A 0.9700 .
C27 H27B 0.9700 .
C32 H32A 0.9600 .
C32 H32B 0.9600 .
C32 H32C 0.9600 .
C31 H31A 0.9600 .
C31 H31B 0.9600 .
C31 H31C 0.9600 .
C33 C34 1.419(10) .
C33 C33 1.434(15) 2_565
C33 H33A 0.9700 .
C33 H33B 0.9700 .
C35 C34 1.406(10) .
C35 C35 1.371(14) 2_565
C35 H35A 0.9700 .
C35 H35B 0.9700 .
C34 H34A 0.9700 .
C34 H34B 0.9700 .

loop_
_geom_hbond_atom_site_label_D
_geom_hbond_atom_site_label_H
_geom_hbond_atom_site_label_A
_geom_hbond_distance_DH
_geom_hbond_distance_HA
_geom_hbond_distance_DA
_geom_hbond_angle_DHA
_geom_hbond_site_symmetry_A
O2 H2A O1 0.82 1.99 2.801(4) 167.5 4_455

loop_
_geom_torsion_atom_site_label_1
_geom_torsion_atom_site_label_2
_geom_torsion_atom_site_label_3
_geom_torsion_atom_site_label_4
_geom_torsion
_geom_torsion_site_symmetry_1
C8 C9 C11 O2 -83.2(3) .
C10 C9 C11 O2 47.8(4) .
C8 C9 C11 C12 42.7(4) .
C10 C9 C11 C12 173.7(3) .
C13 C12 C11 O2 77.8(3) .
C13 C12 C11 C9 -47.5(4) .
C11 C12 C13 C14 56.3(3) .
C11 C12 C13 C19 -67.8(4) .
C11 C12 C13 C17 168.2(3) .
C4 C5 C10 C1 -1.9(5) .
C6 C5 C10 C1 178.6(3) .
C4 C5 C10 C18 114.2(4) .
C6 C5 C10 C18 -65.3(4) .
C4 C5 C10 C9 -120.9(3) .
C6 C5 C10 C9 59.6(4) .
C11 C9 C10 C1 46.5(4) .
C8 C9 C10 C1 -179.9(3) .
C11 C9 C10 C5 165.9(3) .
C8 C9 C10 C5 -60.4(3) .
C11 C9 C10 C18 -72.8(4) .
C8 C9 C10 C18 60.8(4) .
C22 O3 C17 C20 88.9(3) .
C22 O3 C17 C16 -31.9(3) .
C22 O3 C17 C13 -144.5(3) .
C12 C13 C17 O3 -36.0(4) .
C14 C13 C17 O3 80.1(3) .
C19 C13 C17 O3 -162.5(3) .
C12 C13 C17 C20 86.7(4) .
C14 C13 C17 C20 -157.2(3) .
C19 C13 C17 C20 -39.8(4) .
C12 C13 C17 C16 -147.4(3) .
C14 C13 C17 C16 -31.2(3) .
C19 C13 C17 C16 86.1(3) .
C5 C10 C1 C2 1.4(5) .
C18 C10 C1 C2 -116.8(4) .
C9 C10 C1 C2 118.5(4) .
C12 C13 C14 C8 -63.3(3) .
C19 C13 C14 C8 60.9(4) .
C17 C13 C14 C8 174.7(3) .
C12 C13 C14 C15 165.4(2) .
C19 C13 C14 C15 -70.5(3) .
C17 C13 C14 C15 43.4(3) .
O3 C17 C20 O5 -146.6(3) .
C16 C17 C20 O5 -32.2(5) .
C13 C17 C20 O5 89.5(4) .
O3 C17 C20 C21 33.3(4) .
C16 C17 C20 C21 147.8(3) .
C13 C17 C20 C21 -90.5(4) .
C6 C5 C4 C3 -179.4(3) .
C10 C5 C4 C3 1.1(5) .
O1 C3 C4 C5 -178.9(4) .
C2 C3 C4 C5 0.5(5) .
C22 O4 C16 C15 133.8(3) .
C22 O4 C16 C17 20.2(4) .
O3 C17 C16 O4 7.5(3) .
C20 C17 C16 O4 -109.7(3) .
C13 C17 C16 O4 123.5(3) .
O3 C17 C16 C15 -107.6(3) .
C20 C17 C16 C15 135.2(3) .
C13 C17 C16 C15 8.5(4) .
C16 O4 C22 O3 -41.2(4) .
C16 O4 C22 C23 -162.0(3) .
C17 O3 C22 O4 45.8(3) .
C17 O3 C22 C23 166.4(3) .
O4 C16 C15 C14 -93.5(3) .
C17 C16 C15 C14 18.1(4) .
C8 C14 C15 C16 -166.2(3) .
C13 C14 C15 C16 -38.8(3) .
C13 C14 C8 C7 178.9(3) .
C15 C14 C8 C7 -57.5(4) .
C13 C14 C8 C9 57.6(4) .
C15 C14 C8 C9 -178.7(3) .
C6 C7 C8 C14 -172.8(3) .
C6 C7 C8 C9 -52.2(4) .
C11 C9 C8 C14 -47.1(4) .
C10 C9 C8 C14 179.5(3) .
C11 C9 C8 C7 -169.1(3) .
C10 C9 C8 C7 57.5(3) .
C4 C5 C6 C7 125.6(4) .
C10 C5 C6 C7 -54.8(4) .
C8 C7 C6 C5 49.9(4) .
C10 C1 C2 C3 0.0(6) .
O1 C3 C2 C1 178.4(3) .
C4 C3 C2 C1 -1.0(5) .
O4 C22 C23 C24 -63.5(4) .
O3 C22 C23 C24 -179.1(4) .
O4 C22 C23 C28 173.0(4) .
O3 C22 C23 C28 57.3(5) .
C24 C23 C28 C27 49.9(7) .
C22 C23 C28 C27 173.7(5) .
C29 O6 C21 C20 -74.9(6) .
O5 C20 C21 O6 -1.1(6) .
C17 C20 C21 O6 178.9(3) .
C28 C23 C24 C25 -50.6(7) .
C22 C23 C24 C25 -174.3(5) .
C27 C26 C25 C24 -56.7(8) .
C23 C24 C25 C26 55.4(8) .
C21 O6 C29 O7 -4.3(9) .
C21 O6 C29 C30 172.6(6) .
O7 C29 C30 C32 91.7(11) .
O6 C29 C30 C32 -84.9(9) .
O7 C29 C30 C31 -90.9(10) .
O6 C29 C30 C31 92.4(8) .
C25 C26 C27 C28 56.5(8) .
C23 C28 C27 C26 -53.8(8) .
C33 C33 C34 C35 -19.8(16) 2_565
C35 C35 C34 C33 20.6(16) 2_565
